data_2101324
loop_
_publ_author_name
'Andrianatoandro, H.'
'Barrans, Y.'
'Marsau, P.'
'Desvergne, J.-P.'
'Fages, F.'
'Bouas-Laurent, H.'

_publ_section_title
;
 Two 9,10-anthracenocryptand silver(I) nitrate complexes. Fluorescence
 modulated by Ag^+^ as a function of the geometry of the complex
;
_journal_issue 3
_journal_name_full 'Acta Crystallographica Section B'
_journal_page_first 293
_journal_page_last 300
_journal_paper_doi 10.1107/S0108768194011572
_journal_volume 51
_journal_year 1995
_chemical_formula_sum 'C32 H45 Ag N3 O7.5'
_chemical_formula_weight 699.6
_symmetry_cell_setting monoclinic
_symmetry_space_group_name_Hall '-C 2yc'
_symmetry_space_group_name_H-M 'C 1 2/c 1'
_cell_angle_alpha 90.0
_cell_angle_beta 98.830(10)
_cell_angle_gamma 90.0
_cell_formula_units_Z 16
_cell_length_a 34.5450(10)
_cell_length_b 10.0350(10)
_cell_length_c 38.188(2)
_cell_volume 13081.3(16)
_diffrn_radiation_type Cu
_diffrn_radiation_wavelength 1.54184
_exptl_absorpt_coefficient_mu 5.48
_exptl_crystal_density_diffrn 1.421
_exptl_crystal_F_000 5840
_cod_data_source_file pa0297.cif
_cod_data_source_block pa0297b
_cod_original_cell_volume 13081.30(10)
_cod_original_formula_sum 'C32 H45 Ag1 N3 O7.5'
_cod_database_code 2101324

loop_
_atom_site_label
_atom_site_fract_x
_atom_site_fract_y
_atom_site_fract_z
Ag(40) .63734(3) .05420(10) .09702(3)
C(1) .7077(4) -.058(2) .2017(3)
C(2) .6965(4) .068(2) .2149(4)
C(3) .7233(5) .182(2) .2205(4)
C(4) .7128(5) .298(2) .2345(5)
C(5) .6744(6) .311(2) .2424(4)
C(6) .6468(5) .212(2) .2364(4)
C(7) .6579(5) .087(2) .2211(4)
C(8) .6282(4) -.011(2) .2111(4)
C(9) .6424(4) -.139(2) .2040(4)
C(10) .6161(5) -.254(2) .1983(4)
C(11) .6297(6) -.378(2) .1940(5)
C(12) .6700(5) -.395(2) .1938(4)
C(13) .6975(5) -.294(2) .1978(4)
C(14) .6827(4) -.161(2) .2018(3)
C(15) .5856(5) .024(2) .2037(4)
C(16) .5746(4) .054(2) .1634(4)
C(17) .7442(4) -.063(2) .1837(4)
C(18) .7312(5) -.025(2) .1432(4)
C(19) .7098(5) -.140(2) .1240(4)
N(20) .6855(3) -.1040(10) .0898(3)
C(21) .6656(5) -.227(2) .0743(5)
C(22) .6304(5) -.275(2) .0933(4)
O(23) .5998(3) -.1800(10) .0904(3)
C(24) .5756(5) -.189(2) .0574(5)
C(25) .5496(5) -.067(2) .0536(4)
O(26) .5734(5) .0440(10) .0503(3)
C(27) .5556(5) .171(2) .0544(4)
C(28) .5536(5) .197(2) .0943(4)
C(29) .5888(5) .188(2) .1550(4)
N(30) .5925(3) .2090(10) .1167(3)
C(32) .6519(6) .354(2) .1258(5)
C(31) .6096(5) .345(2) .1132(4)
O(33) .6740(3) .2820(10) .1047(3)
C(34) .6791(6) .341(2) .0718(6)
C(35) .6980(5) .245(2) .0501(5)
O(36) .6709(3) .1320(10) .0415(3)
C(37) .6891(5) .015(2) .0317(4)
C(38) .7117(5) -.054(2) .0650(4)
Ag(50) .44701(4) .0969(2) .61872(3)
C(51) .3062(5) .270(2) .6008(5)
C(52) .3191(5) .404(2) .6103(4)
C(53) .3189(5) .505(3) .5843(5)
C(54) .3322(7) .628(3) .5954(6)
C(55) .3454(7) .659(3) .6325(7)
C(56) .3471(5) .569(2) .6560(5)
C(57) .3325(4) .432(2) .6470(4)
C(58) .3318(5) .333(2) .6730(4)
C(59) .3135(5) .214(2) .6641(5)
C(60) .3067(7) .122(3) .6913(7)
C(61) .2927(7) -.003(3) .6827(8)
C(62) .2797(7) -.035(3) .6496(8)
C(63) .2833(6) .044(3) .6190(7)
C(64) .2998(5) .177(2) .6269(6)
C(65) .3560(5) .345(2) .7094(5)
C(66) .3911(5) .243(2) .7140(4)
C(67) .3018(5) .229(3) .5619(5)
C(68) .3439(9) .232(4) .5491(7)
C(69) .3740(6) .188(3) .5719(8)
N(70) .4108(4) .138(2) .5612(4)
C(71) .4310(6) .241(2) .5423(5)
C(72) .4470(6) .356(2) .5656(6)
O(73) .4786(4) .294(2) .5905(4)
C(74) .4980(7) .388(3) .6150(6)
C(75) .5278(6) .321(2) .6402(5)
O(76) .5101(3) .2170(10) .6585(3)
C(77) .4949(5) .261(3) .6910(5)
C(78) .4724(6) .149(2) .7027(5)
C(79) .4063(5) .222(2) .6768(4)
N(80) .4374(4) .117(2) .6791(3)
C(81) .4217(6) -.014(2) .6905(5)
C(82) .4410(8) -.128(3) .6779(7)
O(83) .4292(4) -.137(2) .6390(4)
C(84) .4502(8) -.242(3) .6248(8)
C(85) .4417(6) -.231(2) .5859(6)
O(86) .4589(3) -.1050(10) .5771(3)
C(87) .4448(5) -.062(3) .5405(5)
C(88) .4061(5) .015(2) .5400(5)
N(95) .4398(8) .399(4) .2663(8)
O(96) .4510(10) .500(4) .2530(10)
O(97) .4130(10) .450(4) .2870(10)
O(98) .4704(8) .368(3) .2938(8)
N(295) .3636(8) .642(3) .5055(8)
O(296) .3330(8) .557(3) .4954(7)
O(297) .3911(7) .585(3) .5129(8)
O(298) .3564(8) .750(3) .5156(7)
O(300) .253(4) .595(5) .4640(10)
O(400) .4330(10) .486(3) .4690(10)
H(203) .584(3) -.240(10) .199(3)
H(204) .610(3) -.460(10) .191(3)
H(205) .681(3) -.500(10) .190(3)
H(206) .728(3) -.310(10) .197(3)
H(210) .752(3) .170(10) .215(3)
H(211) .733(3) .380(10) .236(3)
H(212) .665(3) .400(10) .256(3)
H(213) .618(3) .220(10) .242(3)
H(215) .581(3) .110(10) .219(3)
H(315) .568(3) -.060(10) .212(3)
H(216) .588(3) -.020(10) .148(3)
H(316) .544(3) .050(10) .156(3)
H(229) .570(3) .260(10) .162(3)
H(329) .618(3) .200(10) .170(3)
H(317) .766(3) .010(10) .195(3)
H(217) .756(3) -.160(10) .185(3)
H(318) .712(3) .060(10) .142(3)
H(218) .755(3) .000(10) .131(3)
H(319) .731(3) -.210(10) .119(3)
H(219) .691(3) -.180(10) .142(3)
H(321) .655(3) -.210(10) .047(3)
H(221) .687(3) -.300(10) .077(3)
H(322) .620(4) -.360(10) .082(3)
H(222) .641(3) -.290(10) .121(3)
H(324) .590(3) -.200(10) .036(3)
H(224) .557(3) -.280(10) .057(3)
H(325) .527(3) -.070(10) .030(3)
H(225) .536(3) -.060(10) .077(3)
H(327) .574(3) .250(10) .046(3)
H(227) .528(3) .180(10) .039(3)
H(228) .538(3) .290(10) .096(3)
H(328) .538(3) .110(10) .104(3)
H(331) .603(3) .370(10) .084(3)
H(231) .593(3) .410(10) .126(3)
H(332) .660(3) .450(10) .126(3)
H(232) .658(3) .320(10) .152(3)
H(334) .649(3) .360(10) .057(3)
H(234) .694(3) .430(10) .074(3)
H(335) .704(3) .290(10) .026(3)
H(235) .726(3) .210(10) .066(3)
H(337) .667(3) -.050(10) .020(3)
H(237) .709(3) .040(10) .015(3)
H(338) .729(3) -.130(10) .057(3)
H(238) .732(3) .020(10) .080(3)
H(253) .310(3) .480(10) .558(3)
H(254) .333(4) .700(10) .576(3)
H(255) .357(3) .750(10) .640(3)
H(256) .356(3) .590(10) .681(3)
H(260) .314(3) .150(10) .720(3)
H(261) .290(3) -.060(10) .704(3)
H(262) .267(3) -.130(10) .643(3)
H(263) .275(3) .010(10) .593(3)
H(265) .366(3) .40(10) .711(3)
H(365) .336(3) .330(10) .728(3)
H(266) .416(3) .280(10) .734(3)
H(366) .381(3) .150(10) .723(3)
H(279) .399(3) .270(10) .702(3)
H(379) .382(3) .230(10) .657(3)
H(267) .288(3) .140(10) .559(3)
H(367) .284(3) .310(10) .548(3)
H(268) .343(4) .160(10) .527(3)
H(368) .351(3) .330(10) .538(3)
H(269) .384(4) .280(10) .589(3)
H(369) .363(4) .120(10) .589(3)
H(371) .452(4) .200(10) .525(3)
H(271) .415(3) .320(10) .530(3)
H(372) .457(3) .440(10) .551(3)
H(272) .424(3) .390(10) .581(3)
H(374) .513(3) .460(10) .599(3)
H(274) .478(3) .440(10) .629(3)
H(375) .549(3) .280(10) .625(3)
H(275) .541(4) .390(10) .658(3)
H(377) .518(3) .290(10) .710(3)
H(277) .476(3) .350(10) .683(3)
H(378) .491(3) .060(10) .706(3)
H(278) .465(3) .170(10) .728(3)
H(381) .428(3) -.010(10) .718(3)
H(281) .391(4) -.010(10) .681(3)
H(382) .469(3) -.140(10) .685(3)
H(282) .423(4) -.220(10) .686(3)
H(384) .481(4) -.230(10) .634(3)
H(284) .441(4) -.330(10) .634(3)
H(385) .454(3) -.310(10) .573(3)
H(285) .410(3) -.230(10) .577(3)
H(388) .384(3) -.050(10) .547(3)
H(288) .398(3) .050(10) .513(3)
H(287) .439(3) -.150(10) .525(3)
H(387) .468(3) .000(10) .531(3)

loop_
_geom_angle_atom_site_label_1
_geom_angle_atom_site_label_2
_geom_angle_atom_site_label_3
_geom_angle
N(20) Ag(40) N(30) 168.6(5)
N(20) Ag(40) O(23) 74.7(4)
N(20) Ag(40) O(26) 115.6(4)
N(20) Ag(40) O(33) 105.4(4)
N(20) Ag(40) O(36) 72.7(4)
N(30) Ag(40) O(23) 105.7(4)
N(30) Ag(40) O(26) 73.8(4)
N(30) Ag(40) O(33) 74.4(4)
N(30) Ag(40) O(36) 116.0(4)
O(23) Ag(40) O(26) 63.6(3)
O(23) Ag(40) O(33) 179.1(4)
O(23) Ag(40) O(36) 116.2(4)
O(26) Ag(40) O(33) 117.0(4)
O(26) Ag(40) O(36) 83.9(4)
O(33) Ag(40) O(36) 64.6(4)
N(70) Ag(50) N(80) 137.9(5)
N(70) Ag(50) O(73) 71.2(5)
N(70) Ag(50) O(76) 133.9(5)
N(70) Ag(50) O(83) 108.5(5)
N(70) Ag(50) O(86) 71.8(5)
N(80) Ag(50) O(73) 118.0(5)
N(80) Ag(50) O(76) 69.1(5)
N(80) Ag(50) O(83) 73.2(5)
N(80) Ag(50) O(86) 134.6(5)
O(73) Ag(50) O(76) 62.7(5)
O(73) Ag(50) O(83) 164.3(5)
O(73) Ag(50) O(86) 102.8(5)
O(76) Ag(50) O(83) 116.2(5)
O(76) Ag(50) O(86) 119.1(4)
O(83) Ag(50) O(86) 63.2(5)
O(96) N(95) O(97) 101(3)
O(96) N(95) O(98) 103(3)
O(97) N(95) O(98) 97(3)
O(296) N(295) O(297) 110(3)
O(296) N(295) O(298) 117(3)
O(297) N(295) O(298) 126(4)

loop_
_geom_bond_atom_site_label_1
_geom_bond_atom_site_label_2
_geom_bond_distance
Ag(40) N(20) 2.350(10)
Ag(40) N(30) 2.400(10)
Ag(40) O(23) 2.680(10)
Ag(40) O(33) 2.610(10)
Ag(40) O(26) 2.620(10)
Ag(40) O(36) 2.680(10)
Ag(40) C(1) 4.49(2)
Ag(40) C(2) 4.65(2)
Ag(40) C(7) 4.69(2)
Ag(40) C(8) 4.46(2)
Ag(40) C(9) 4.50(2)
Ag(40) C(14) 4.600(10)
Ag(50) N(70) 2.39(2)
Ag(50) N(80) 2.39(2)
Ag(50) O(73) 2.57(2)
Ag(50) O(76) 2.740(10)
Ag(50) O(83) 2.58(2)
Ag(50) O(86) 2.650(10)
Ag(50) C(51) 5.11(2)
Ag(50) C(58) 5.32(2)
Ag(50) C(52) 5.36(2)
Ag(50) C(59) 5.30(2)
Ag(50) C(57) 5.42(2)
Ag(50) C(64) 5.20(2)
C(1) C(2) 1.44(2)
C(1) C(14) 1.349(19)
C(1) C(17) 1.53(2)
C(2) C(3) 1.46(2)
C(2) C(7) 1.40(2)
C(3) C(4) 1.35(3)
C(4) C(5) 1.41(3)
C(5) C(6) 1.37(2)
C(6) C(7) 1.46(2)
C(7) C(8) 1.43(2)
C(8) C(9) 1.41(2)
C(8) C(15) 1.50(2)
C(9) C(10) 1.47(2)
C(9) C(14) 1.426(19)
C(10) C(11) 1.34(3)
C(11) C(12) 1.40(3)
C(12) C(13) 1.38(3)
C(13) C(14) 1.45(2)
C(15) C(16) 1.55(2)
C(16) C(29) 1.49(2)
C(29) N(30) 1.50(2)
C(17) C(18) 1.59(2)
C(18) C(19) 1.50(2)
C(19) N(20) 1.49(2)
N(20) C(21) 1.49(2)
N(20) C(38) 1.49(2)
C(21) C(22) 1.58(2)
C(22) O(23) 1.42(2)
O(23) C(24) 1.41(2)
C(24) C(25) 1.51(2)
C(25) O(26) 1.408(19)
O(26) C(27) 1.43(2)
C(27) C(28) 1.56(2)
C(28) N(30) 1.48(2)
N(30) C(31) 1.50(2)
C(31) C(32) 1.47(2)
C(32) O(33) 1.40(2)
O(33) C(34) 1.42(2)
C(34) C(35) 1.48(3)
C(35) O(36) 1.47(2)
O(36) C(37) 1.409(19)
C(37) C(38) 1.55(2)
C(51) C(52) 1.44(3)
C(51) C(64) 1.41(3)
C(51) C(67) 1.53(3)
C(52) C(53) 1.42(3)
C(52) C(57) 1.43(2)
C(53) C(54) 1.36(3)
C(54) C(55) 1.45(3)
C(55) C(56) 1.27(3)
C(56) C(57) 1.49(3)
C(57) C(58) 1.40(2)
C(58) C(59) 1.38(2)
C(58) C(65) 1.51(2)
C(59) C(60) 1.44(3)
C(59) C(64) 1.47(3)
C(60) C(61) 1.36(4)
C(61) C(62) 1.32(4)
C(62) C(63) 1.43(4)
C(63) C(64) 1.46(3)
C(65) C(66) 1.58(3)
C(66) C(79) 1.61(3)
C(79) N(80) 1.50(2)
C(67) C(68) 1.60(4)
C(68) C(69) 1.33(4)
C(69) N(70) 1.48(3)
N(70) C(71) 1.49(2)
N(70) C(88) 1.47(2)
C(71) C(72) 1.51(3)
C(72) O(73) 1.47(2)
O(73) C(74) 1.42(3)
C(74) C(75) 1.46(3)
C(75) O(76) 1.44(2)
O(76) C(77) 1.48(2)
C(77) C(78) 1.48(3)
C(78) N(80) 1.43(2)
N(80) C(81) 1.51(2)
C(81) C(82) 1.44(3)
C(82) O(83) 1.48(3)
O(83) C(84) 1.44(3)
C(84) C(85) 1.47(3)
C(85) O(86) 1.46(2)
O(86) C(87) 1.47(2)
C(87) C(88) 1.55(3)
N(95) O(96) 1.22(5)
N(95) O(97) 1.38(5)
N(95) O(98) 1.41(5)
N(295) O(296) 1.37(4)
N(295) O(297) 1.10(4)
N(295) O(298) 1.17(4)
